data_2203621
loop_
_publ_author_name
'Stomberg, Rolf'
'Albinsson, Bo'
'Langer, Vratislav'
'Li, Shiming'
'Lundquist, Knut'

_publ_section_title
;
 (<i>Z</i>)-2,3-Bis(3,4-dimethoxyphenyl)-2-propen-1-ol
;
_journal_issue 5
_journal_name_full 'Acta Crystallographica Section E'
_journal_page_first o804
_journal_page_last o806
_journal_paper_doi 10.1107/S1600536804008578
_journal_volume 60
_journal_year 2004
_chemical_formula_iupac 'C19 H22 O5'
_chemical_formula_moiety 'C19 H22 O5'
_chemical_formula_sum 'C19 H22 O5'
_chemical_formula_weight 330.37
_chemical_melting_point 403.5(5)
_chemical_name_systematic
;
(Z)-2,3-bis(3,4-dimethoxyphenyl)-2-propen-1-ol
;
_space_group_IT_number 2
_symmetry_cell_setting triclinic
_symmetry_space_group_name_Hall '-P 1'
_symmetry_space_group_name_H-M 'P -1'
_atom_sites_solution_hydrogens geom
_atom_sites_solution_primary direct
_atom_sites_solution_secondary difmap
_audit_creation_method SHELXL-97
_cell_angle_alpha 103.08(2)
_cell_angle_beta 101.93(2)
_cell_angle_gamma 78.10(2)
_cell_formula_units_Z 2
_cell_length_a 10.097(2)
_cell_length_b 10.358(2)
_cell_length_c 8.665(2)
_cell_measurement_reflns_used 25
_cell_measurement_temperature 295(2)
_cell_measurement_theta_max 22.9
_cell_measurement_theta_min 6.95
_cell_volume 851.5(3)
_computing_cell_refinement TEXRAY
_computing_data_collection 'TEXRAY (Molecular Structure Corporation, 1985)'
_computing_data_reduction TEXRAY
_computing_molecular_graphics 'DIAMOND (Brandenburg, 2001)'
_computing_publication_material SHELXTL
_computing_structure_refinement 'SHELXTL (Bruker, 2001)'
_computing_structure_solution 'MITHRIL (Gilmore, 1984)'
_diffrn_ambient_temperature 295(2)
_diffrn_measured_fraction_theta_full 1.000
_diffrn_measured_fraction_theta_max 1.000
_diffrn_measurement_device_type 'Rigaku AFC6'
_diffrn_measurement_method 2\q-\w
_diffrn_radiation_monochromator graphite
_diffrn_radiation_source 'normal-focus rotating anode'
_diffrn_radiation_type MoK\a
_diffrn_radiation_wavelength 0.71069
_diffrn_reflns_av_R_equivalents 0.0245
_diffrn_reflns_av_sigmaI/netI 0.0670
_diffrn_reflns_limit_h_max 11
_diffrn_reflns_limit_h_min 0
_diffrn_reflns_limit_k_max 12
_diffrn_reflns_limit_k_min -12
_diffrn_reflns_limit_l_max 10
_diffrn_reflns_limit_l_min -10
_diffrn_reflns_number 3180
_diffrn_reflns_theta_full 24.98
_diffrn_reflns_theta_max 24.98
_diffrn_reflns_theta_min 2.05
_diffrn_standards_decay_% 0
_diffrn_standards_interval_count 150
_diffrn_standards_number 3
_exptl_absorpt_coefficient_mu 0.093
_exptl_absorpt_correction_type none
_exptl_crystal_colour colourless
_exptl_crystal_density_diffrn 1.288
_exptl_crystal_density_method 'not measured'
_exptl_crystal_description prism
_exptl_crystal_F_000 352
_exptl_crystal_size_max 0.34
_exptl_crystal_size_mid 0.23
_exptl_crystal_size_min 0.18
_refine_diff_density_max 0.155
_refine_diff_density_min -0.147
_refine_ls_extinction_coef 0.013(3)
_refine_ls_extinction_expression Fc^*^=kFc[1+0.001xFc^2^\l^3^/sin(2\q)]^-1/4^
_refine_ls_extinction_method SHELXTL
_refine_ls_goodness_of_fit_ref 0.999
_refine_ls_hydrogen_treatment constr
_refine_ls_matrix_type full
_refine_ls_number_parameters 245
_refine_ls_number_reflns 2993
_refine_ls_number_restraints 0
_refine_ls_restrained_S_all 0.999
_refine_ls_R_factor_all 0.0989
_refine_ls_R_factor_gt 0.0344
_refine_ls_shift/su_max 0.000
_refine_ls_shift/su_mean 0.000
_refine_ls_structure_factor_coef Fsqd
_refine_ls_weighting_details 'calc w = 1/[\s^2^(Fo^2^)+(0.0356P)^2^+0.1258P] where P = (Fo^2^+2Fc^2^)/3'
_refine_ls_weighting_scheme calc
_refine_ls_wR_factor_gt 0.0839
_refine_ls_wR_factor_ref 0.1069
_reflns_number_gt 1665
_reflns_number_total 2993
_reflns_threshold_expression I>2\s(I)
_cod_data_source_file lh6198.cif
_cod_data_source_block I
_cod_depositor_comments
;
The following automatic conversions were performed:

'_chemical_melting_point' value '403-404' was changed to '403.5(5)' -
the average value was taken and precision was estimated.

Automatic conversion script
Id: cif_fix_values 1646 2011-03-28 12:23:43Z adriana 

The following automatic conversions were performed:

'_chemical_melting_point' value '403-404' was changed to '403.5(5)' -
the average value was taken and precision was estimated.

Automatic conversion script
Id: cif_fix_values 1715 2011-07-08 13:25:40Z adriana 
;
_cod_database_code 2203621
_cod_database_fobs_code 2203621

loop_
_symmetry_equiv_pos_as_xyz
'x, y, z'
'-x, -y, -z'

loop_
_atom_site_label
_atom_site_fract_x
_atom_site_fract_y
_atom_site_fract_z
_atom_site_U_iso_or_equiv
_atom_site_adp_type
_atom_site_calc_flag
_atom_site_refinement_flags
_atom_site_occupancy
_atom_site_type_symbol
C1 0.9087(2) -0.4994(2) 0.7537(2) 0.0353(5) Uani d . 1 C
C2 0.8311(2) -0.5249(2) 0.8571(2) 0.0373(5) Uani d . 1 C
H2 0.7539 -0.4633 0.8823 0.038(6) Uiso calc R 1 H
C3 0.8674(2) -0.6397(2) 0.9222(2) 0.0365(5) Uani d . 1 C
C4 0.9853(2) -0.7318(2) 0.8870(2) 0.0368(5) Uani d . 1 C
C5 1.0628(2) -0.7060(2) 0.7879(2) 0.0400(5) Uani d . 1 C
H5 1.1411 -0.7665 0.7643 0.041(6) Uiso calc R 1 H
C6 1.0252(2) -0.5907(2) 0.7231(2) 0.0396(5) Uani d . 1 C
H6 1.0797 -0.5744 0.6575 0.045(6) Uiso calc R 1 H
C7 0.8712(2) -0.3798(2) 0.6796(2) 0.0386(5) Uani d . 1 C
H7 0.9447 -0.3439 0.6674 0.041(6) Uiso calc R 1 H
C8 0.7468(2) -0.3148(2) 0.6271(2) 0.0379(5) Uani d . 1 C
C9 0.6743(2) -0.5822(3) 1.0555(3) 0.0573(7) Uani d . 1 C
H9A 0.6962 -0.4967 1.1140 0.062(8) Uiso calc R 1 H
H9B 0.6286 -0.6190 1.1181 0.067(8) Uiso calc R 1 H
H9C 0.6152 -0.5708 0.9557 0.059(7) Uiso calc R 1 H
C10 1.1345(3) -0.9351(3) 0.9281(4) 0.0639(8) Uani d . 1 C
H10A 1.1315 -0.9667 0.8146 0.077(9) Uiso calc R 1 H
H10B 1.1419 -1.0099 0.9794 0.072(8) Uiso calc R 1 H
H10C 1.2125 -0.8907 0.9715 0.083(10) Uiso calc R 1 H
C11 0.7345(2) -0.1897(2) 0.5624(2) 0.0360(5) Uani d . 1 C
C12 0.6366(2) -0.1632(2) 0.4271(2) 0.0377(5) Uani d . 1 C
H12 0.5762 -0.2231 0.3787 0.042(6) Uiso calc R 1 H
C13 0.6288(2) -0.0499(2) 0.3652(2) 0.0367(5) Uani d . 1 C
C14 0.7168(2) 0.0425(2) 0.4392(2) 0.0387(5) Uani d . 1 C
C15 0.8126(2) 0.0182(2) 0.5723(3) 0.0451(6) Uani d . 1 C
H15 0.8717 0.0791 0.6218 0.047(6) Uiso calc R 1 H
C16 0.8209(2) -0.0976(2) 0.6328(2) 0.0426(6) Uani d . 1 C
H16 0.8861 -0.1130 0.7226 0.043(6) Uiso calc R 1 H
C17 0.4600(3) -0.1159(3) 0.1388(3) 0.0578(7) Uani d . 1 C
H17A 0.5195 -0.1994 0.1096 0.070(8) Uiso calc R 1 H
H17B 0.4093 -0.0857 0.0433 0.067(7) Uiso calc R 1 H
H17C 0.3973 -0.1289 0.2013 0.079(9) Uiso calc R 1 H
C18 0.7894(3) 0.2468(3) 0.4374(4) 0.0682(8) Uani d . 1 C
H18A 0.7771 0.2851 0.5463 0.116(13) Uiso calc R 1 H
H18B 0.7696 0.3168 0.3758 0.083(9) Uiso calc R 1 H
H18C 0.8825 0.2021 0.4359 0.095(11) Uiso calc R 1 H
C19 0.6162(2) -0.3603(2) 0.6334(3) 0.0513(6) Uani d . 1 C
H19A 0.5483 -0.3403 0.5412 0.047(6) Uiso calc R 1 H
H19B 0.6338 -0.4569 0.6262 0.054(7) Uiso calc R 1 H
O1 0.79704(15) -0.67112(15) 1.02396(19) 0.0504(4) Uani d . 1 O
O2 1.01262(15) -0.84333(15) 0.95593(18) 0.0488(4) Uani d . 1 O
O3 0.54010(16) -0.01772(15) 0.23126(18) 0.0493(4) Uani d . 1 O
O4 0.69887(16) 0.15257(15) 0.36958(18) 0.0488(4) Uani d . 1 O
O5 0.56207(18) -0.2974(2) 0.7766(2) 0.0692(6) Uani d . 1 O
H5A 0.5126 -0.2259 0.7636 0.124(14) Uiso calc R 1 H

loop_
_atom_site_aniso_label
_atom_site_aniso_U_11
_atom_site_aniso_U_22
_atom_site_aniso_U_33
_atom_site_aniso_U_12
_atom_site_aniso_U_13
_atom_site_aniso_U_23
C1 0.0381(12) 0.0357(12) 0.0340(11) -0.0066(10) 0.0080(9) 0.0087(9)
C2 0.0361(12) 0.0375(12) 0.0397(12) -0.0010(10) 0.0106(10) 0.0111(10)
C3 0.0376(12) 0.0421(13) 0.0333(11) -0.0078(10) 0.0093(9) 0.0103(10)
C4 0.0397(12) 0.0357(12) 0.0361(11) -0.0037(10) 0.0064(10) 0.0117(10)
C5 0.0355(12) 0.0446(13) 0.0389(12) 0.0038(10) 0.0121(10) 0.0104(10)
C6 0.0379(12) 0.0480(13) 0.0361(12) -0.0057(11) 0.0103(10) 0.0122(10)
C7 0.0410(13) 0.0408(13) 0.0384(12) -0.0088(10) 0.0108(10) 0.0111(10)
C8 0.0401(13) 0.0410(12) 0.0343(11) -0.0063(10) 0.0097(9) 0.0077(10)
C9 0.0435(14) 0.0715(19) 0.0662(17) -0.0016(13) 0.0253(13) 0.0249(15)
C10 0.0635(19) 0.0565(16) 0.077(2) 0.0169(15) 0.0253(15) 0.0349(15)
C11 0.0375(12) 0.0364(12) 0.0362(11) -0.0013(10) 0.0121(10) 0.0104(10)
C12 0.0343(12) 0.0392(13) 0.0404(12) -0.0066(10) 0.0074(10) 0.0081(10)
C13 0.0327(12) 0.0384(12) 0.0378(12) 0.0032(10) 0.0064(9) 0.0128(10)
C14 0.0407(13) 0.0345(12) 0.0419(12) 0.0007(10) 0.0115(10) 0.0116(10)
C15 0.0478(14) 0.0418(13) 0.0449(13) -0.0104(12) 0.0019(11) 0.0092(11)
C16 0.0463(13) 0.0460(13) 0.0351(12) -0.0052(11) 0.0020(11) 0.0137(10)
C17 0.0500(15) 0.0646(18) 0.0564(15) -0.0124(14) -0.0102(13) 0.0217(14)
C18 0.079(2) 0.0488(15) 0.081(2) -0.0245(16) -0.0101(16) 0.0293(15)
C19 0.0438(14) 0.0571(16) 0.0621(16) -0.0098(12) 0.0041(12) 0.0328(13)
O1 0.0462(9) 0.0563(10) 0.0599(10) 0.0015(8) 0.0244(8) 0.0289(8)
O2 0.0485(10) 0.0454(9) 0.0570(10) 0.0063(8) 0.0172(8) 0.0244(8)
O3 0.0479(9) 0.0502(10) 0.0486(9) -0.0075(8) -0.0070(8) 0.0214(8)
O4 0.0530(10) 0.0377(9) 0.0576(10) -0.0078(8) 0.0006(8) 0.0208(8)
O5 0.0539(11) 0.0836(14) 0.0872(14) 0.0157(11) 0.0366(10) 0.0532(12)

loop_
_atom_type_symbol
_atom_type_description
_atom_type_scat_dispersion_real
_atom_type_scat_dispersion_imag
_atom_type_scat_source
C C 0.0033 0.0016 'International Tables Vol C Tables 4.2.6.8 and 6.1.1.4'
H H 0.0000 0.0000 'International Tables Vol C Tables 4.2.6.8 and 6.1.1.4'
O O 0.0106 0.0060 'International Tables Vol C Tables 4.2.6.8 and 6.1.1.4'

loop_
_geom_angle_atom_site_label_1
_geom_angle_atom_site_label_2
_geom_angle_atom_site_label_3
_geom_angle
C6 C1 C2 117.84(18)
C6 C1 C7 119.59(19)
C2 C1 C7 122.57(19)
C3 C2 C1 121.24(19)
C3 C2 H2 119.4
C1 C2 H2 119.4
O1 C3 C2 124.51(19)
O1 C3 C4 115.85(17)
C2 C3 C4 119.63(19)
O2 C4 C5 125.15(19)
O2 C4 C3 115.56(18)
C5 C4 C3 119.29(18)
C4 C5 C6 120.5(2)
C4 C5 H5 119.7
C6 C5 H5 119.7
C1 C6 C5 121.4(2)
C1 C6 H6 119.3
C5 C6 H6 119.3
C8 C7 C1 129.5(2)
C8 C7 H7 115.2
C1 C7 H7 115.2
C7 C8 C11 119.7(2)
C7 C8 C19 122.69(19)
C11 C8 C19 117.62(19)
O1 C9 H9A 109.5
O1 C9 H9B 109.5
H9A C9 H9B 109.5
O1 C9 H9C 109.5
H9A C9 H9C 109.5
H9B C9 H9C 109.5
O2 C10 H10A 109.5
O2 C10 H10B 109.5
H10A C10 H10B 109.5
O2 C10 H10C 109.5
H10A C10 H10C 109.5
H10B C10 H10C 109.5
C16 C11 C12 117.89(19)
C16 C11 C8 120.67(18)
C12 C11 C8 121.4(2)
C13 C12 C11 121.1(2)
C13 C12 H12 119.5
C11 C12 H12 119.5
O3 C13 C12 125.3(2)
O3 C13 C14 114.73(17)
C12 C13 C14 120.00(19)
O4 C14 C15 125.2(2)
O4 C14 C13 115.22(18)
C15 C14 C13 119.58(19)
C14 C15 C16 120.0(2)
C14 C15 H15 120.0
C16 C15 H15 120.0
C11 C16 C15 121.4(2)
C11 C16 H16 119.3
C15 C16 H16 119.3
O3 C17 H17A 109.5
O3 C17 H17B 109.5
H17A C17 H17B 109.5
O3 C17 H17C 109.5
H17A C17 H17C 109.5
H17B C17 H17C 109.5
O4 C18 H18A 109.5
O4 C18 H18B 109.5
H18A C18 H18B 109.5
O4 C18 H18C 109.5
H18A C18 H18C 109.5
H18B C18 H18C 109.5
O5 C19 C8 112.7(2)
O5 C19 H19A 109.1
C8 C19 H19A 109.1
O5 C19 H19B 109.1
C8 C19 H19B 109.1
H19A C19 H19B 107.8
C3 O1 C9 116.66(17)
C4 O2 C10 116.69(17)
C13 O3 C17 117.32(16)
C14 O4 C18 117.16(18)
C19 O5 H5A 109.5

loop_
_geom_bond_atom_site_label_1
_geom_bond_atom_site_label_2
_geom_bond_distance
C1 C6 1.381(3)
C1 C2 1.403(3)
C1 C7 1.468(3)
C2 C3 1.380(3)
C2 H2 0.9300
C3 O1 1.368(2)
C3 C4 1.404(3)
C4 O2 1.371(2)
C4 C5 1.374(3)
C5 C6 1.383(3)
C5 H5 0.9300
C6 H6 0.9300
C7 C8 1.338(3)
C7 H7 0.9300
C8 C11 1.497(3)
C8 C19 1.504(3)
C9 O1 1.419(3)
C9 H9A 0.9600
C9 H9B 0.9600
C9 H9C 0.9600
C10 O2 1.418(3)
C10 H10A 0.9600
C10 H10B 0.9600
C10 H10C 0.9600
C11 C16 1.380(3)
C11 C12 1.408(3)
C12 C13 1.379(3)
C12 H12 0.9300
C13 O3 1.372(2)
C13 C14 1.398(3)
C14 O4 1.371(2)
C14 C15 1.378(3)
C15 C16 1.395(3)
C15 H15 0.9300
C16 H16 0.9300
C17 O3 1.426(3)
C17 H17A 0.9600
C17 H17B 0.9600
C17 H17C 0.9600
C18 O4 1.421(3)
C18 H18A 0.9600
C18 H18B 0.9600
C18 H18C 0.9600
C19 O5 1.425(3)
C19 H19A 0.9700
C19 H19B 0.9700
O5 H5A 0.8200

loop_
_geom_hbond_atom_site_label_D
_geom_hbond_atom_site_label_H
_geom_hbond_atom_site_label_A
_geom_hbond_site_symmetry_A
_geom_hbond_distance_DH
_geom_hbond_distance_HA
_geom_hbond_distance_DA
_geom_hbond_angle_DHA
O5 H5A O3 2_656 0.82 2.46 3.226(2) 156
O5 H5A O4 2_656 0.82 2.28 2.940(2) 138
C2 H2 O5 . 0.93 2.48 3.277(3) 144

loop_
_geom_torsion_atom_site_label_1
_geom_torsion_atom_site_label_2
_geom_torsion_atom_site_label_3
_geom_torsion_atom_site_label_4
_geom_torsion
C6 C1 C2 C3 -2.1(3)
C7 C1 C2 C3 178.6(2)
C1 C2 C3 O1 179.9(2)
C1 C2 C3 C4 1.2(3)
O1 C3 C4 O2 1.7(3)
C2 C3 C4 O2 -179.50(19)
O1 C3 C4 C5 -178.86(19)
C2 C3 C4 C5 0.0(3)
O2 C4 C5 C6 179.3(2)
C3 C4 C5 C6 -0.1(3)
C2 C1 C6 C5 2.0(3)
C7 C1 C6 C5 -178.7(2)
C4 C5 C6 C1 -0.9(3)
C6 C1 C7 C8 145.4(2)
C2 C1 C7 C8 -35.3(3)
C1 C7 C8 C11 177.1(2)
C1 C7 C8 C19 -1.5(4)
C7 C8 C11 C16 -38.7(3)
C19 C8 C11 C16 140.0(2)
C7 C8 C11 C12 140.3(2)
C19 C8 C11 C12 -41.1(3)
C16 C11 C12 C13 1.1(3)
C8 C11 C12 C13 -177.90(19)
C11 C12 C13 O3 177.86(19)
C11 C12 C13 C14 -1.6(3)
O3 C13 C14 O4 1.6(3)
C12 C13 C14 O4 -178.93(18)
O3 C13 C14 C15 -178.32(19)
C12 C13 C14 C15 1.2(3)
O4 C14 C15 C16 179.8(2)
C13 C14 C15 C16 -0.3(3)
C12 C11 C16 C15 -0.2(3)
C8 C11 C16 C15 178.8(2)
C14 C15 C16 C11 -0.2(3)
C7 C8 C19 O5 92.6(3)
C11 C8 C19 O5 -86.0(2)
C2 C3 O1 C9 3.9(3)
C4 C3 O1 C9 -177.4(2)
C5 C4 O2 C10 3.3(3)
C3 C4 O2 C10 -177.3(2)
C12 C13 O3 C17 -7.2(3)
C14 C13 O3 C17 172.23(19)
C15 C14 O4 C18 2.1(3)
C13 C14 O4 C18 -177.8(2)

loop_
_cod_related_entry_id
_cod_related_entry_database
_cod_related_entry_code
1 ChemSpider 30654743
